data_2217800
loop_
_publ_author_name
'Li, Hong'
'Zhao, Hong Yan'
'Zhang, Shi Guo'

_publ_section_title
;
 (Dicyanamido)[tris(2-pyridylmethyl)amine]zinc(II) perchlorate
;
_journal_coeditor_code LH2594
_journal_issue 3
_journal_name_full 'Acta Crystallographica Section E'
_journal_page_first m495
_journal_paper_doi 10.1107/S1600536808004741
_journal_volume 64
_journal_year 2008
_chemical_formula_iupac '[Zn (C2 N3) (C18 H18 N4)] Cl O4'
_chemical_formula_moiety 'C20 H18 N7 Zn +, Cl O4 -'
_chemical_formula_sum 'C20 H18 Cl N7 O4 Zn'
_chemical_formula_weight 521.23
_chemical_name_systematic
;
(Dicyanamido)[tris(2-pyridylmethyl)amine]zinc(II) perchlorate
;
_space_group_IT_number 14
_symmetry_cell_setting monoclinic
_symmetry_space_group_name_Hall '-P 2ybc'
_symmetry_space_group_name_H-M 'P 1 21/c 1'
_atom_sites_solution_hydrogens geom
_atom_sites_solution_primary direct
_atom_sites_solution_secondary difmap
_audit_creation_method SHELXL-97
_cell_angle_alpha 90.00
_cell_angle_beta 91.590(3)
_cell_angle_gamma 90.00
_cell_formula_units_Z 4
_cell_length_a 13.931(2)
_cell_length_b 10.8578(18)
_cell_length_c 14.653(2)
_cell_measurement_reflns_used 2616
_cell_measurement_temperature 298(2)
_cell_measurement_theta_max 21.961
_cell_measurement_theta_min 2.335
_cell_volume 2215.6(6)
_computing_cell_refinement 'SAINT (Bruker, 1997)'
_computing_data_collection 'SMART (Bruker, 1997)'
_computing_data_reduction 'SAINT (Bruker, 1997)'
_computing_molecular_graphics 'SHELXTL (Sheldrick, 2008)'
_computing_publication_material 'SHELXTL (Sheldrick, 2008)'
_computing_structure_refinement 'SHELXTL (Sheldrick, 2008)'
_computing_structure_solution 'SHELXTL (Sheldrick, 2008)'
_diffrn_ambient_temperature 298(2)
_diffrn_measured_fraction_theta_full 0.993
_diffrn_measured_fraction_theta_max 0.993
_diffrn_measurement_device_type 'Bruker SMART APEX CCD'
_diffrn_measurement_method '\f and \w'
_diffrn_radiation_monochromator graphite
_diffrn_radiation_source 'fine-focus sealed tube'
_diffrn_radiation_type MoK\a
_diffrn_radiation_wavelength 0.71073
_diffrn_reflns_av_R_equivalents 0.0346
_diffrn_reflns_av_sigmaI/netI 0.0497
_diffrn_reflns_limit_h_max 17
_diffrn_reflns_limit_h_min -15
_diffrn_reflns_limit_k_max 12
_diffrn_reflns_limit_k_min -13
_diffrn_reflns_limit_l_max 16
_diffrn_reflns_limit_l_min -18
_diffrn_reflns_number 12346
_diffrn_reflns_theta_full 27.00
_diffrn_reflns_theta_max 27.00
_diffrn_reflns_theta_min 2.33
_exptl_absorpt_coefficient_mu 1.272
_exptl_absorpt_correction_T_max 0.8034
_exptl_absorpt_correction_T_min 0.7015
_exptl_absorpt_correction_type multi-scan
_exptl_absorpt_process_details '(SADABS; Sheldrick, 1996)'
_exptl_crystal_colour colorless
_exptl_crystal_density_diffrn 1.563
_exptl_crystal_density_method 'not measured'
_exptl_crystal_description block
_exptl_crystal_F_000 1064
_exptl_crystal_size_max 0.30
_exptl_crystal_size_mid 0.20
_exptl_crystal_size_min 0.18
_refine_diff_density_max 0.360
_refine_diff_density_min -0.249
_refine_ls_extinction_method none
_refine_ls_goodness_of_fit_ref 0.992
_refine_ls_hydrogen_treatment constr
_refine_ls_matrix_type full
_refine_ls_number_parameters 308
_refine_ls_number_reflns 4800
_refine_ls_number_restraints 1
_refine_ls_restrained_S_all 0.993
_refine_ls_R_factor_all 0.0670
_refine_ls_R_factor_gt 0.0426
_refine_ls_shift/su_max 0.001
_refine_ls_shift/su_mean 0.000
_refine_ls_structure_factor_coef Fsqd
_refine_ls_weighting_details 'calc w=1/[\s^2^(Fo^2^)+(0.053P)^2^] where P=(Fo^2^+2Fc^2^)/3'
_refine_ls_weighting_scheme calc
_refine_ls_wR_factor_gt 0.0996
_refine_ls_wR_factor_ref 0.1061
_reflns_number_gt 3352
_reflns_number_total 4800
_reflns_threshold_expression I>2\s(I)
_cod_data_source_file lh2594.cif
_cod_data_source_block I
_cod_depositor_comments
;
The following automatic conversions were performed:
'_symmetry_cell_setting' value 'Monoclinic' changed to 'monoclinic'
according to '/home/saulius/struct/CIF-dictionaries/cif_core.dic'
dictionary named 'cif_core.dic' version 2.4.1 from
2010-06-29.

'_geom_bond_publ_flag' value 'Y' changed to 'y' according to
'/home/saulius/struct/CIF-dictionaries/cif_core.dic' dictionary named
'cif_core.dic' version 2.4.1 from 2010-06-29 (5
times).

'_geom_angle_publ_flag' value 'Y' changed to 'y' according to
'/home/saulius/struct/CIF-dictionaries/cif_core.dic' dictionary named
'cif_core.dic' version 2.4.1 from 2010-06-29 (10 times).

Automatic conversion script
Id: cif_fix_enum 1527 2010-12-29 10:47:43Z saulius 

The following automatic conversions were performed:

'_symmetry_cell_setting' value 'Monoclinic' changed to 'monoclinic'
according to /home/saulius/struct/CIF-dictionaries/cif_core.dic
dictionary named 'cif_core.dic' version 2.4.1 from
2010-06-29.

'_geom_bond_publ_flag' value 'Y' changed to 'y'
according to /home/saulius/struct/CIF-dictionaries/cif_core.dic
dictionary named 'cif_core.dic' version 2.4.1 from 2010-06-29 (5
times).

'_geom_angle_publ_flag' value 'Y' changed to 'y' according
to /home/saulius/struct/CIF-dictionaries/cif_core.dic dictionary
named 'cif_core.dic' version 2.4.1 from 2010-06-29 (10 times).

Automatic conversion script
Id: cif_fix_values 1715 2011-07-08 13:25:40Z adriana 
;
_cod_original_cell_volume 2215.5(6)
_cod_original_sg_symbol_H-M 'P 21/c  '
_cod_database_code 2217800
_cod_database_fobs_code 2217800

loop_
_symmetry_equiv_pos_as_xyz
'x, y, z'
'-x, y+1/2, -z+1/2'
'-x, -y, -z'
'x, -y-1/2, z-1/2'

loop_
_atom_site_type_symbol
_atom_site_label
_atom_site_fract_x
_atom_site_fract_y
_atom_site_fract_z
_atom_site_U_iso_or_equiv
_atom_site_adp_type
_atom_site_calc_flag
_atom_site_refinement_flags
_atom_site_occupancy
C C1 0.0860(2) 0.9139(3) 0.2853(2) 0.0612(9) Uani d . 1
H H1 0.0337 0.8627 0.2947 0.073 Uiso calc R 1
C C2 0.1044(3) 1.0115(4) 0.3423(2) 0.0697(10) Uani d . 1
H H2 0.0648 1.0272 0.3910 0.084 Uiso calc R 1
C C3 0.1813(3) 1.0854(3) 0.3270(2) 0.0674(9) Uani d . 1
H H3 0.1952 1.1517 0.3654 0.081 Uiso calc R 1
C C4 0.2375(2) 1.0607(3) 0.2547(2) 0.0545(8) Uani d . 1
H H4 0.2894 1.1122 0.2439 0.065 Uiso calc R 1
C C5 0.14649(19) 0.8927(3) 0.21361(19) 0.0461(7) Uani d . 1
C C6 0.1355(2) 0.7823(3) 0.1528(2) 0.0562(8) Uani d . 1
H H6A 0.1669 0.7122 0.1816 0.067 Uiso calc R 1
H H6B 0.0678 0.7629 0.1445 0.067 Uiso calc R 1
C C7 0.1151(2) 0.8761(3) 0.0017(2) 0.0629(9) Uani d . 1
H H7A 0.0784 0.9345 0.0367 0.076 Uiso calc R 1
H H7B 0.0702 0.8217 -0.0301 0.076 Uiso calc R 1
C C8 0.1729(2) 0.9441(3) -0.0664(2) 0.0519(7) Uani d . 1
C C9 0.1372(3) 0.9713(3) -0.1530(2) 0.0691(9) Uani d . 1
H H9 0.0769 0.9431 -0.1722 0.083 Uiso calc R 1
C C10 0.1913(4) 1.0397(4) -0.2098(2) 0.0812(11) Uani d . 1
H H10 0.1684 1.0590 -0.2683 0.097 Uiso calc R 1
C C11 0.2798(3) 1.0797(3) -0.1801(2) 0.0786(11) Uani d . 1
H H11 0.3177 1.1267 -0.2180 0.094 Uiso calc R 1
C C12 0.3118(3) 1.0497(3) -0.0937(2) 0.0617(8) Uani d . 1
H H12 0.3719 1.0774 -0.0736 0.074 Uiso calc R 1
C C13 0.2121(2) 0.6901(3) 0.0215(2) 0.0628(9) Uani d . 1
H H13A 0.2159 0.7016 -0.0439 0.075 Uiso calc R 1
H H13B 0.1676 0.6233 0.0324 0.075 Uiso calc R 1
C C14 0.3093(2) 0.6574(3) 0.0606(2) 0.0554(8) Uani d . 1
C C15 0.3413(4) 0.5360(3) 0.0654(3) 0.0844(12) Uani d . 1
H H15 0.3010 0.4718 0.0469 0.101 Uiso calc R 1
C C16 0.4314(4) 0.5126(4) 0.0972(3) 0.1041(15) Uani d . 1
H H16 0.4535 0.4318 0.1008 0.125 Uiso calc R 1
C C17 0.4900(3) 0.6072(4) 0.1240(3) 0.0947(14) Uani d . 1
H H17 0.5526 0.5922 0.1448 0.114 Uiso calc R 1
C C18 0.4545(2) 0.7252(3) 0.1195(2) 0.0681(9) Uani d . 1
H H18 0.4936 0.7899 0.1392 0.082 Uiso calc R 1
C C19 0.4657(2) 1.1134(3) 0.1232(2) 0.0594(8) Uani d U 1
C C20 0.5964(3) 1.2341(3) 0.1587(2) 0.0670(9) Uani d . 1
Cl Cl1 0.13251(5) 0.26686(7) 0.06625(5) 0.0551(2) Uani d . 1
N N1 0.25963(17) 0.9822(2) -0.03743(15) 0.0474(6) Uani d . 1
N N2 0.22133(15) 0.9657(2) 0.19860(14) 0.0425(5) Uani d . 1
N N3 0.36571(17) 0.7501(2) 0.08790(16) 0.0500(6) Uani d . 1
N N4 0.17686(15) 0.8038(2) 0.06381(15) 0.0461(6) Uani d . 1
N N5 0.42095(18) 1.0295(3) 0.11270(19) 0.0626(7) Uani d U 1
N N6 0.6718(3) 1.2592(3) 0.1805(2) 0.1036(12) Uani d . 1
N N7 0.5015(14) 1.214(2) 0.157(3) 0.066(7) Uani d P 0.40(7)
N N7' 0.5148(16) 1.2179(15) 0.116(3) 0.100(5) Uani d P 0.60(7)
O O1 0.1054(2) 0.3925(2) 0.06831(17) 0.0854(8) Uani d . 1
O O2 0.08216(17) 0.2017(2) 0.13439(16) 0.0821(7) Uani d . 1
O O3 0.23268(17) 0.2569(3) 0.0827(2) 0.0980(8) Uani d . 1
O O4 0.1080(2) 0.2177(2) -0.02084(16) 0.0905(8) Uani d . 1
Zn Zn1 0.30405(2) 0.92245(3) 0.08979(2) 0.04138(12) Uani d . 1

loop_
_atom_site_aniso_label
_atom_site_aniso_U_11
_atom_site_aniso_U_22
_atom_site_aniso_U_33
_atom_site_aniso_U_12
_atom_site_aniso_U_13
_atom_site_aniso_U_23
C1 0.0467(17) 0.086(3) 0.0509(19) 0.0100(16) 0.0088(14) 0.0197(18)
C2 0.081(3) 0.086(3) 0.0423(19) 0.024(2) 0.0134(17) 0.0048(18)
C3 0.089(3) 0.067(2) 0.0456(19) 0.0119(19) 0.0039(18) -0.0042(16)
C4 0.0615(19) 0.056(2) 0.0459(18) 0.0023(14) -0.0017(15) 0.0004(14)
C5 0.0401(15) 0.0575(18) 0.0404(16) 0.0022(13) -0.0029(12) 0.0081(13)
C6 0.0447(17) 0.068(2) 0.0564(19) -0.0167(15) 0.0066(14) 0.0053(15)
C7 0.0424(17) 0.090(2) 0.056(2) -0.0105(16) -0.0095(15) 0.0053(18)
C8 0.0528(18) 0.0588(19) 0.0437(17) 0.0085(14) -0.0041(14) 0.0003(14)
C9 0.083(2) 0.076(2) 0.048(2) 0.0142(19) -0.0125(18) -0.0030(18)
C10 0.123(4) 0.075(3) 0.045(2) 0.025(2) -0.006(2) 0.0083(18)
C11 0.120(3) 0.062(2) 0.055(2) 0.005(2) 0.020(2) 0.0158(17)
C12 0.074(2) 0.0515(19) 0.061(2) -0.0001(16) 0.0158(17) 0.0026(15)
C13 0.074(2) 0.056(2) 0.059(2) -0.0263(17) 0.0047(17) -0.0095(15)
C14 0.075(2) 0.0442(17) 0.0481(17) -0.0047(15) 0.0153(15) -0.0035(14)
C15 0.119(4) 0.046(2) 0.089(3) 0.001(2) 0.030(3) 0.0011(19)
C16 0.138(4) 0.067(3) 0.108(4) 0.043(3) 0.033(3) 0.018(3)
C17 0.090(3) 0.100(4) 0.095(3) 0.048(3) 0.007(2) 0.012(3)
C18 0.061(2) 0.073(2) 0.070(2) 0.0125(17) 0.0050(18) 0.0036(18)
C19 0.0489(18) 0.0545(18) 0.074(2) -0.0062(12) -0.0102(16) 0.0012(17)
C20 0.071(2) 0.058(2) 0.072(2) -0.0248(18) -0.0010(19) -0.0053(17)
Cl1 0.0535(4) 0.0568(5) 0.0552(5) -0.0035(3) 0.0042(4) 0.0010(4)
N1 0.0524(14) 0.0476(14) 0.0424(13) 0.0022(11) 0.0063(11) 0.0037(11)
N2 0.0419(13) 0.0463(13) 0.0391(13) 0.0032(10) -0.0033(10) 0.0028(10)
N3 0.0524(15) 0.0494(14) 0.0484(15) 0.0025(11) 0.0044(11) 0.0023(11)
N4 0.0411(13) 0.0553(15) 0.0421(13) -0.0109(11) 0.0025(10) 0.0002(11)
N5 0.0485(15) 0.0609(16) 0.0784(19) -0.0141(11) 0.0000(13) -0.0056(14)
N6 0.090(2) 0.118(3) 0.103(3) -0.050(2) 0.010(2) -0.037(2)
N7 0.060(6) 0.040(8) 0.096(15) -0.005(5) -0.014(8) 0.007(6)
N7' 0.089(7) 0.082(6) 0.128(15) -0.040(5) -0.042(8) 0.052(7)
O1 0.107(2) 0.0644(16) 0.0849(19) 0.0212(14) 0.0130(15) 0.0035(13)
O2 0.0737(16) 0.1009(19) 0.0720(16) -0.0049(13) 0.0058(13) 0.0369(14)
O3 0.0550(15) 0.0947(19) 0.144(2) -0.0051(13) 0.0035(15) 0.0138(17)
O4 0.110(2) 0.098(2) 0.0639(16) -0.0235(16) 0.0170(14) -0.0221(14)
Zn1 0.03599(18) 0.0427(2) 0.0454(2) -0.00542(13) 0.00088(13) -0.00063(14)

loop_
_atom_type_symbol
_atom_type_description
_atom_type_scat_dispersion_real
_atom_type_scat_dispersion_imag
_atom_type_scat_source
C C 0.0033 0.0016 'International Tables Vol C Tables 4.2.6.8 and 6.1.1.4'
H H 0.0000 0.0000 'International Tables Vol C Tables 4.2.6.8 and 6.1.1.4'
N N 0.0061 0.0033 'International Tables Vol C Tables 4.2.6.8 and 6.1.1.4'
O O 0.0106 0.0060 'International Tables Vol C Tables 4.2.6.8 and 6.1.1.4'
Cl Cl 0.1484 0.1585 'International Tables Vol C Tables 4.2.6.8 and 6.1.1.4'
Zn Zn 0.2839 1.4301 'International Tables Vol C Tables 4.2.6.8 and 6.1.1.4'

loop_
_geom_angle_atom_site_label_1
_geom_angle_atom_site_label_2
_geom_angle_atom_site_label_3
_geom_angle
_geom_angle_publ_flag
C2 C1 C5 119.0(3) ?
C2 C1 H1 120.5 ?
C5 C1 H1 120.5 ?
C3 C2 C1 119.4(3) ?
C3 C2 H2 120.3 ?
C1 C2 H2 120.3 ?
C2 C3 C4 118.9(3) ?
C2 C3 H3 120.5 ?
C4 C3 H3 120.5 ?
N2 C4 C3 122.7(3) ?
N2 C4 H4 118.6 ?
C3 C4 H4 118.6 ?
N2 C5 C1 121.4(3) ?
N2 C5 C6 116.4(2) ?
C1 C5 C6 122.0(3) ?
N4 C6 C5 111.5(2) ?
N4 C6 H6A 109.3 ?
C5 C6 H6A 109.3 ?
N4 C6 H6B 109.3 ?
C5 C6 H6B 109.3 ?
H6A C6 H6B 108.0 ?
N4 C7 C8 111.2(2) ?
N4 C7 H7A 109.4 ?
C8 C7 H7A 109.4 ?
N4 C7 H7B 109.4 ?
C8 C7 H7B 109.4 ?
H7A C7 H7B 108.0 ?
N1 C8 C9 121.7(3) ?
N1 C8 C7 116.1(2) ?
C9 C8 C7 122.1(3) ?
C10 C9 C8 119.2(4) ?
C10 C9 H9 120.4 ?
C8 C9 H9 120.4 ?
C9 C10 C11 119.3(3) ?
C9 C10 H10 120.4 ?
C11 C10 H10 120.4 ?
C10 C11 C12 119.1(3) ?
C10 C11 H11 120.4 ?
C12 C11 H11 120.4 ?
N1 C12 C11 122.2(3) ?
N1 C12 H12 118.9 ?
C11 C12 H12 118.9 ?
N4 C13 C14 110.3(2) ?
N4 C13 H13A 109.6 ?
C14 C13 H13A 109.6 ?
N4 C13 H13B 109.6 ?
C14 C13 H13B 109.6 ?
H13A C13 H13B 108.1 ?
N3 C14 C15 121.0(3) ?
N3 C14 C13 117.1(3) ?
C15 C14 C13 121.9(3) ?
C16 C15 C14 119.3(4) ?
C16 C15 H15 120.4 ?
C14 C15 H15 120.4 ?
C15 C16 C17 120.0(4) ?
C15 C16 H16 120.0 ?
C17 C16 H16 120.0 ?
C16 C17 C18 118.5(4) ?
C16 C17 H17 120.7 ?
C18 C17 H17 120.7 ?
N3 C18 C17 122.3(4) ?
N3 C18 H18 118.9 ?
C17 C18 H18 118.9 ?
N5 C19 N7 162.3(19) ?
N5 C19 N7' 166.9(17) ?
N6 C20 N7' 166.3(18) ?
N6 C20 N7 163.6(17) ?
O3 Cl1 O4 109.71(18) ?
O3 Cl1 O1 109.44(17) ?
O4 Cl1 O1 108.92(16) ?
O3 Cl1 O2 110.20(16) ?
O4 Cl1 O2 109.48(16) ?
O1 Cl1 O2 109.07(16) ?
C12 N1 C8 118.5(3) ?
C12 N1 Zn1 125.4(2) ?
C8 N1 Zn1 115.97(19) ?
C5 N2 C4 118.6(3) ?
C5 N2 Zn1 116.86(19) ?
C4 N2 Zn1 124.6(2) ?
C14 N3 C18 118.9(3) ?
C14 N3 Zn1 116.6(2) ?
C18 N3 Zn1 124.2(2) ?
C6 N4 C7 113.7(2) ?
C6 N4 C13 112.7(2) ?
C7 N4 C13 112.7(2) ?
C6 N4 Zn1 105.89(16) ?
C7 N4 Zn1 104.41(17) ?
C13 N4 Zn1 106.58(17) ?
C19 N5 Zn1 160.0(3) ?
C19 N7 C20 120.9(14) ?
C20 N7' C19 121.4(13) ?
N5 Zn1 N2 101.94(10) y
N5 Zn1 N1 100.96(11) y
N2 Zn1 N1 118.19(9) y
N5 Zn1 N3 100.98(10) y
N2 Zn1 N3 117.58(9) y
N1 Zn1 N3 112.99(9) y
N5 Zn1 N4 179.41(10) y
N2 Zn1 N4 78.60(9) y
N1 Zn1 N4 78.95(9) y
N3 Zn1 N4 78.55(9) y

loop_
_geom_bond_atom_site_label_1
_geom_bond_atom_site_label_2
_geom_bond_distance
_geom_bond_publ_flag
C1 C2 1.368(5) ?
C1 C5 1.384(4) ?
C1 H1 0.9300 ?
C2 C3 1.362(5) ?
C2 H2 0.9300 ?
C3 C4 1.362(4) ?
C3 H3 0.9300 ?
C4 N2 1.334(3) ?
C4 H4 0.9300 ?
C5 N2 1.333(3) ?
C5 C6 1.499(4) ?
C6 N4 1.458(3) ?
C6 H6A 0.9700 ?
C6 H6B 0.9700 ?
C7 N4 1.463(4) ?
C7 C8 1.495(4) ?
C7 H7A 0.9700 ?
C7 H7B 0.9700 ?
C8 N1 1.335(4) ?
C8 C9 1.382(4) ?
C9 C10 1.359(5) ?
C9 H9 0.9300 ?
C10 C11 1.367(6) ?
C10 H10 0.9300 ?
C11 C12 1.369(5) ?
C11 H11 0.9300 ?
C12 N1 1.334(4) ?
C12 H12 0.9300 ?
C13 N4 1.472(4) ?
C13 C14 1.498(4) ?
C13 H13A 0.9700 ?
C13 H13B 0.9700 ?
C14 N3 1.332(4) ?
C14 C15 1.392(5) ?
C15 C16 1.352(6) ?
C15 H15 0.9300 ?
C16 C17 1.363(6) ?
C16 H16 0.9300 ?
C17 C18 1.374(5) ?
C17 H17 0.9300 ?
C18 N3 1.336(4) ?
C18 H18 0.9300 ?
C19 N5 1.112(4) ?
C19 N7 1.294(17) ?
C19 N7' 1.331(14) ?
C20 N6 1.122(4) ?
C20 N7' 1.298(16) ?
C20 N7 1.34(2) ?
Cl1 O3 1.414(2) ?
Cl1 O4 1.416(2) ?
Cl1 O1 1.416(2) ?
Cl1 O2 1.424(2) ?
N1 Zn1 2.053(2) y
N2 Zn1 2.048(2) y
N3 Zn1 2.059(2) y
N4 Zn1 2.215(2) y
N5 Zn1 2.021(3) y

loop_
_geom_hbond_atom_site_label_D
_geom_hbond_atom_site_label_H
_geom_hbond_atom_site_label_A
_geom_hbond_site_symmetry_A
_geom_hbond_distance_DH
_geom_hbond_distance_HA
_geom_hbond_distance_DA
_geom_hbond_angle_DHA
C3 H3 O4 4_576 0.93 2.53 3.272(4) 137.5
C7 H7B O2 3_565 0.97 2.59 3.455(4) 148.1
C10 H10 O1 4_575 0.93 2.58 3.511(5) 178.7
C13 H13A N6 3_675 0.97 2.61 3.457(5) 146.0
C16 H16 N7' 1_545 0.93 2.48 3.412(18) 178.1

loop_
_geom_torsion_atom_site_label_1
_geom_torsion_atom_site_label_2
_geom_torsion_atom_site_label_3
_geom_torsion_atom_site_label_4
_geom_torsion
C5 C1 C2 C3 0.2(5)
C1 C2 C3 C4 0.6(5)
C2 C3 C4 N2 -1.0(5)
C2 C1 C5 N2 -0.6(4)
C2 C1 C5 C6 175.2(3)
N2 C5 C6 N4 -27.9(3)
C1 C5 C6 N4 156.1(3)
N4 C7 C8 N1 -33.0(4)
N4 C7 C8 C9 150.0(3)
N1 C8 C9 C10 -0.7(5)
C7 C8 C9 C10 176.1(3)
C8 C9 C10 C11 0.1(6)
C9 C10 C11 C12 0.1(6)
C10 C11 C12 N1 0.2(5)
N4 C13 C14 N3 -30.8(4)
N4 C13 C14 C15 151.5(3)
N3 C14 C15 C16 -0.8(5)
C13 C14 C15 C16 176.8(4)
C14 C15 C16 C17 -0.1(7)
C15 C16 C17 C18 1.3(7)
C16 C17 C18 N3 -1.6(6)
C11 C12 N1 C8 -0.8(5)
C11 C12 N1 Zn1 175.7(2)
C9 C8 N1 C12 1.0(4)
C7 C8 N1 C12 -176.0(3)
C9 C8 N1 Zn1 -175.8(2)
C7 C8 N1 Zn1 7.2(3)
C1 C5 N2 C4 0.2(4)
C6 C5 N2 C4 -175.8(2)
C1 C5 N2 Zn1 -180.0(2)
C6 C5 N2 Zn1 4.0(3)
C3 C4 N2 C5 0.6(4)
C3 C4 N2 Zn1 -179.2(2)
C15 C14 N3 C18 0.6(4)
C13 C14 N3 C18 -177.2(3)
C15 C14 N3 Zn1 -173.6(2)
C13 C14 N3 Zn1 8.6(3)
C17 C18 N3 C14 0.7(5)
C17 C18 N3 Zn1 174.4(3)
C5 C6 N4 C7 -79.4(3)
C5 C6 N4 C13 150.8(2)
C5 C6 N4 Zn1 34.7(3)
C8 C7 N4 C6 153.5(3)
C8 C7 N4 C13 -76.7(3)
C8 C7 N4 Zn1 38.6(3)
C14 C13 N4 C6 -80.8(3)
C14 C13 N4 C7 148.9(2)
C14 C13 N4 Zn1 34.9(3)
N7 C19 N5 Zn1 63(5)
N7' C19 N5 Zn1 -71(7)
N5 C19 N7 C20 138.7(19)
N7' C19 N7 C20 -61(3)
N6 C20 N7 C19 -134(2)
N7' C20 N7 C19 65(3)
N6 C20 N7' C19 141(3)
N7 C20 N7' C19 -62(2)
N5 C19 N7' C20 -142(3)
N7 C19 N7' C20 66(3)
C19 N5 Zn1 N2 -60.5(8)
C19 N5 Zn1 N1 61.7(8)
C19 N5 Zn1 N3 178.0(8)
C5 N2 Zn1 N5 -167.30(19)
C4 N2 Zn1 N5 12.5(2)
C5 N2 Zn1 N1 83.2(2)
C4 N2 Zn1 N1 -97.0(2)
C5 N2 Zn1 N3 -58.0(2)
C4 N2 Zn1 N3 121.8(2)
C5 N2 Zn1 N4 12.47(18)
C4 N2 Zn1 N4 -167.7(2)
C12 N1 Zn1 N5 14.7(3)
C8 N1 Zn1 N5 -168.7(2)
C12 N1 Zn1 N2 124.8(2)
C8 N1 Zn1 N2 -58.7(2)
C12 N1 Zn1 N3 -92.3(2)
C8 N1 Zn1 N3 84.2(2)
C12 N1 Zn1 N4 -164.7(3)
C8 N1 Zn1 N4 11.9(2)
C14 N3 Zn1 N5 -170.4(2)
C18 N3 Zn1 N5 15.8(3)
C14 N3 Zn1 N2 79.8(2)
C18 N3 Zn1 N2 -94.1(3)
C14 N3 Zn1 N1 -63.4(2)
C18 N3 Zn1 N1 122.8(2)
C14 N3 Zn1 N4 9.3(2)
C18 N3 Zn1 N4 -164.6(3)
C6 N4 Zn1 N2 -25.66(18)
C7 N4 Zn1 N2 94.61(19)
C13 N4 Zn1 N2 -145.91(19)
C6 N4 Zn1 N1 -147.68(19)
C7 N4 Zn1 N1 -27.42(18)
C13 N4 Zn1 N1 92.06(19)
C6 N4 Zn1 N3 95.86(18)
C7 N4 Zn1 N3 -143.9(2)
C13 N4 Zn1 N3 -24.39(18)
